data_8106565
loop_
_publ_author_name
'Hill, Tania N.'
'Koen, Renier'
'Roodt, Andreas'

_publ_section_title
;
 Crystal structure of
 trans-bis((E)-7-oxo-4-(phenyldiazenyl)cyclohepta-1,3,5-trien-1-olato)-\k2
 O,O&#x2032;)-bis(pyridine-\kN)cobalt(II), C36H28CoN6O4
;
_journal_issue 3
_journal_name_full 'Zeitschrift f\"ur Kristallographie - New Crystal Structures'
_journal_page_first 447
_journal_page_last 449
_journal_paper_doi 10.1515/ncrs-2016-0310
_journal_volume 232
_journal_year 2017
_chemical_formula_moiety 'C36 H28 Co N6 O4'
_chemical_formula_sum 'C36 H28 Co N6 O4'
_chemical_formula_weight 667.57
_space_group_crystal_system triclinic
_space_group_IT_number 2
_space_group_name_Hall '-P 1'
_space_group_name_H-M_alt 'P -1'
_atom_sites_solution_hydrogens geom
_cell_angle_alpha 105.157(2)
_cell_angle_beta 94.494(3)
_cell_angle_gamma 101.890(2)
_cell_formula_units_Z 1
_cell_length_a 6.3166(4)
_cell_length_b 8.5454(5)
_cell_length_c 14.8075(9)
_cell_measurement_reflns_used 4415
_cell_measurement_temperature 100(2)
_cell_measurement_theta_max 28.39
_cell_measurement_theta_min 2.88
_cell_volume 747.49(8)
_computing_cell_refinement 'Bruker Saint-Plus [11]'
_computing_data_collection 'Briker APEX2 [11]'
_computing_data_reduction 'Bruker SAINT-Plus and XPREP [11]'
_computing_molecular_graphics 'DIAMOND 3.0c [15]'
_computing_publication_material 'WinGX publication routines [16]'
_computing_structure_refinement 'SHELXL-2014/6 [13-14]'
_computing_structure_solution 'SIR-92 [12]'
_diffrn_ambient_temperature 100(2)
_diffrn_detector_area_resol_mean 512
_diffrn_measured_fraction_theta_full 0.995
_diffrn_measured_fraction_theta_max 0.985
_diffrn_measurement_device_type 'Bruker APEX-II CCD'
_diffrn_measurement_method '\f and \w scans'
_diffrn_radiation_type MoK\a
_diffrn_radiation_wavelength 0.71073
_diffrn_reflns_av_R_equivalents 0.0245
_diffrn_reflns_av_unetI/netI 0.0328
_diffrn_reflns_Laue_measured_fraction_full 0.995
_diffrn_reflns_Laue_measured_fraction_max 0.985
_diffrn_reflns_limit_h_max 8
_diffrn_reflns_limit_h_min -8
_diffrn_reflns_limit_k_max 7
_diffrn_reflns_limit_k_min -11
_diffrn_reflns_limit_l_max 19
_diffrn_reflns_limit_l_min -17
_diffrn_reflns_number 10536
_diffrn_reflns_point_group_measured_fraction_full 0.995
_diffrn_reflns_point_group_measured_fraction_max 0.985
_diffrn_reflns_theta_full 25.242
_diffrn_reflns_theta_max 28.424
_diffrn_reflns_theta_min 2.539
_exptl_absorpt_coefficient_mu 0.627
_exptl_absorpt_correction_T_max 0.949
_exptl_absorpt_correction_T_min 0.927
_exptl_absorpt_correction_type multi-scan
_exptl_crystal_colour red
_exptl_crystal_density_diffrn 1.483
_exptl_crystal_density_method 'not measured'
_exptl_crystal_description columnar
_exptl_crystal_F_000 345
_exptl_crystal_size_max 0.343
_exptl_crystal_size_mid 0.101
_exptl_crystal_size_min 0.084
_refine_diff_density_max 0.391
_refine_diff_density_min -0.302
_refine_diff_density_rms 0.058
_refine_ls_extinction_coef .
_refine_ls_extinction_method none
_refine_ls_goodness_of_fit_ref 1.041
_refine_ls_hydrogen_treatment constr
_refine_ls_matrix_type full
_refine_ls_number_parameters 214
_refine_ls_number_reflns 3770
_refine_ls_number_restraints 0
_refine_ls_restrained_S_all 1.041
_refine_ls_R_factor_all 0.0413
_refine_ls_R_factor_gt 0.0332
_refine_ls_shift/su_max 0.000
_refine_ls_shift/su_mean 0.000
_refine_ls_structure_factor_coef Fsqd
_refine_ls_weighting_details 'w=1/[\s^2^(Fo^2^)+(0.0303P)^2^+0.4324P] where P=(Fo^2^+2Fc^2^)/3'
_refine_ls_weighting_scheme calc
_refine_ls_wR_factor_gt 0.0749
_refine_ls_wR_factor_ref 0.0790
_reflns_Friedel_coverage 0.000
_reflns_Friedel_fraction_full .
_reflns_Friedel_fraction_max .
_reflns_number_gt 3222
_reflns_number_total 3714
_reflns_threshold_expression 'I > 2\s(I)'
_cod_data_source_file suppl_ncrs-2016-0310_suppl.cif
_cod_data_source_block shelx
_cod_database_code 8106565
_shelx_space_group_comment
;
The symmetry employed for this shelxl refinement is uniquely defined
by the following loop, which should always be used as a source of
symmetry information in preference to the above space-group names.
They are only intended as comments.
;
_shelxl_version_number 2014/6

loop_
_space_group_symop_operation_xyz
'x, y, z'
'-x, -y, -z'

loop_
_atom_site_label
_atom_site_type_symbol
_atom_site_fract_x
_atom_site_fract_y
_atom_site_fract_z
_atom_site_U_iso_or_equiv
_atom_site_adp_type
_atom_site_occupancy
_atom_site_site_symmetry_order
_atom_site_calc_flag
_atom_site_refinement_flags_posn
_atom_site_refinement_flags_adp
_atom_site_refinement_flags_occupancy
_atom_site_disorder_assembly
_atom_site_disorder_group
C1 C 0.4184(2) 0.24143(18) 0.32614(10) 0.0139(3) Uani 1 1 d . . . . .
C2 C 0.4405(3) 0.10253(19) 0.25390(11) 0.0172(3) Uani 1 1 d . . . . .
H2 H 0.5755 0.0761 0.2603 0.021 Uiso 1 1 calc R U . . .
C3 C 0.2300(3) 0.32071(18) 0.32599(10) 0.0148(3) Uani 1 1 d . . . . .
C4 C 0.0381(3) 0.25923(19) 0.25863(11) 0.0186(3) Uani 1 1 d . . . . .
H4 H -0.0628 0.3252 0.2683 0.022 Uiso 1 1 calc R U . . .
C5 C -0.0268(3) 0.12028(19) 0.18166(11) 0.0185(3) Uani 1 1 d . . . . .
H5 H -0.1658 0.1051 0.1500 0.022 Uiso 1 1 calc R U . . .
C6 C 0.0851(3) -0.00141(19) 0.14405(10) 0.0170(3) Uani 1 1 d . . . . .
C7 C 0.2986(3) -0.00094(19) 0.17572(11) 0.0185(3) Uani 1 1 d . . . . .
H7 H 0.3546 -0.0838 0.1381 0.022 Uiso 1 1 calc R U . . .
C11 C 0.1193(3) 0.34610(19) 0.58620(11) 0.0178(3) Uani 1 1 d . . . . .
H11 H 0.0795 0.4434 0.5826 0.021 Uiso 1 1 calc R U . . .
C12 C -0.0129(3) 0.2394(2) 0.62583(11) 0.0209(3) Uani 1 1 d . . . . .
H12 H -0.1374 0.2657 0.6493 0.025 Uiso 1 1 calc R U . . .
C13 C 0.0431(3) 0.0934(2) 0.62988(11) 0.0226(4) Uani 1 1 d . . . . .
H13 H -0.0428 0.0198 0.6563 0.027 Uiso 1 1 calc R U . . .
C14 C 0.2296(3) 0.05830(19) 0.59385(11) 0.0212(3) Uani 1 1 d . . . . .
H14 H 0.2698 -0.0401 0.5946 0.025 Uiso 1 1 calc R U . . .
C15 C 0.3546(3) 0.17273(19) 0.55673(10) 0.0170(3) Uani 1 1 d . . . . .
H15 H 0.4807 0.1497 0.5334 0.020 Uiso 1 1 calc R U . . .
C31 C -0.3063(3) -0.30783(19) -0.03555(11) 0.0187(3) Uani 1 1 d . . . . .
C32 C -0.1900(3) -0.4247(2) -0.07566(12) 0.0228(3) Uani 1 1 d . . . . .
H32 H -0.0437 -0.4099 -0.0528 0.027 Uiso 1 1 calc R U . . .
C33 C -0.2936(3) -0.5624(2) -0.14954(12) 0.0254(4) Uani 1 1 d . . . . .
H33 H -0.2167 -0.6405 -0.1763 0.030 Uiso 1 1 calc R U . . .
C34 C -0.5119(3) -0.5849(2) -0.18410(11) 0.0257(4) Uani 1 1 d . . . . .
H34 H -0.5802 -0.6775 -0.2342 0.031 Uiso 1 1 calc R U . . .
C35 C -0.6273(3) -0.4706(2) -0.14437(12) 0.0268(4) Uani 1 1 d . . . . .
H35 H -0.7735 -0.4861 -0.1675 0.032 Uiso 1 1 calc R U . . .
C36 C -0.5247(3) -0.3312(2) -0.06933(12) 0.0236(4) Uani 1 1 d . . . . .
H36 H -0.6029 -0.2543 -0.0421 0.028 Uiso 1 1 calc R U . . .
N1 N 0.3022(2) 0.31525(15) 0.55284(9) 0.0155(3) Uani 1 1 d . . . . .
N2 N -0.0128(2) -0.14182(16) 0.06543(9) 0.0187(3) Uani 1 1 d . . . . .
N3 N -0.2147(2) -0.16271(16) 0.04200(9) 0.0195(3) Uani 1 1 d . . . . .
O1 O 0.57008(17) 0.30884(13) 0.39636(7) 0.0158(2) Uani 1 1 d . . . . .
O2 O 0.24615(18) 0.45279(13) 0.39276(7) 0.0169(2) Uani 1 1 d . . . . .
Co1 Co 0.5000 0.5000 0.5000 0.01385(9) Uani 1 2 d S . P . .

loop_
_atom_site_aniso_label
_atom_site_aniso_U_11
_atom_site_aniso_U_22
_atom_site_aniso_U_33
_atom_site_aniso_U_23
_atom_site_aniso_U_13
_atom_site_aniso_U_12
C1 0.0140(7) 0.0120(7) 0.0147(7) 0.0046(6) 0.0016(6) 0.0000(6)
C2 0.0154(7) 0.0168(7) 0.0185(7) 0.0025(6) 0.0025(6) 0.0050(6)
C3 0.0176(7) 0.0111(7) 0.0150(7) 0.0035(5) 0.0025(6) 0.0021(6)
C4 0.0181(8) 0.0165(7) 0.0204(8) 0.0027(6) -0.0008(6) 0.0067(6)
C5 0.0169(8) 0.0181(8) 0.0175(7) 0.0030(6) -0.0031(6) 0.0022(6)
C6 0.0199(8) 0.0150(7) 0.0135(7) 0.0026(6) 0.0014(6) 0.0005(6)
C7 0.0195(8) 0.0147(7) 0.0182(7) -0.0005(6) 0.0036(6) 0.0034(6)
C11 0.0179(8) 0.0162(7) 0.0172(7) 0.0019(6) 0.0001(6) 0.0040(6)
C12 0.0147(7) 0.0258(8) 0.0174(7) 0.0016(6) 0.0009(6) 0.0006(6)
C13 0.0249(9) 0.0207(8) 0.0155(7) 0.0053(6) -0.0036(6) -0.0072(7)
C14 0.0308(9) 0.0132(7) 0.0156(7) 0.0014(6) -0.0042(7) 0.0029(7)
C15 0.0177(8) 0.0163(7) 0.0134(7) -0.0008(6) -0.0003(6) 0.0036(6)
C31 0.0222(8) 0.0162(7) 0.0143(7) 0.0034(6) 0.0000(6) -0.0008(6)
C32 0.0211(8) 0.0223(8) 0.0204(8) 0.0021(7) 0.0005(7) 0.0013(7)
C33 0.0317(10) 0.0185(8) 0.0217(8) 0.0000(7) 0.0059(7) 0.0030(7)
C34 0.0324(10) 0.0201(8) 0.0149(8) -0.0007(6) -0.0017(7) -0.0058(7)
C35 0.0221(9) 0.0290(9) 0.0225(8) 0.0042(7) -0.0054(7) -0.0016(7)
C36 0.0242(9) 0.0217(8) 0.0208(8) 0.0014(7) -0.0021(7) 0.0042(7)
N1 0.0164(6) 0.0137(6) 0.0138(6) 0.0007(5) -0.0004(5) 0.0025(5)
N2 0.0215(7) 0.0152(6) 0.0149(6) 0.0007(5) -0.0014(5) 0.0000(5)
N3 0.0216(7) 0.0163(7) 0.0163(6) 0.0012(5) -0.0016(5) 0.0011(5)
O1 0.0144(5) 0.0143(5) 0.0153(5) 0.0006(4) -0.0007(4) 0.0020(4)
O2 0.0184(6) 0.0126(5) 0.0168(5) -0.0004(4) -0.0004(4) 0.0041(4)
Co1 0.01439(16) 0.01094(15) 0.01340(15) 0.00022(11) 0.00002(11) 0.00164(11)

loop_
_atom_type_symbol
_atom_type_description
_atom_type_scat_dispersion_real
_atom_type_scat_dispersion_imag
_atom_type_scat_source
C C 0.0033 0.0016 'International Tables Vol C Tables 4.2.6.8 and 6.1.1.4'
H H 0.0000 0.0000 'International Tables Vol C Tables 4.2.6.8 and 6.1.1.4'
N N 0.0061 0.0033 'International Tables Vol C Tables 4.2.6.8 and 6.1.1.4'
O O 0.0106 0.0060 'International Tables Vol C Tables 4.2.6.8 and 6.1.1.4'
Co Co 0.3494 0.9721 'International Tables Vol C Tables 4.2.6.8 and 6.1.1.4'

loop_
_geom_angle_atom_site_label_1
_geom_angle_atom_site_label_2
_geom_angle_atom_site_label_3
_geom_angle
_geom_angle_site_symmetry_1
_geom_angle_site_symmetry_3
O1 C1 C2 119.57(13) . .
O1 C1 C3 115.96(13) . .
C2 C1 C3 124.46(13) . .
C7 C2 C1 131.82(15) . .
O2 C3 C4 119.12(13) . .
O2 C3 C1 115.78(13) . .
C4 C3 C1 125.10(13) . .
C5 C4 C3 132.11(14) . .
C4 C5 C6 129.62(15) . .
C7 C6 C5 125.80(14) . .
C7 C6 N2 112.46(14) . .
C5 C6 N2 121.74(14) . .
C2 C7 C6 130.41(15) . .
N1 C11 C12 122.83(14) . .
C13 C12 C11 118.90(15) . .
C12 C13 C14 118.85(15) . .
C15 C14 C13 118.63(15) . .
N1 C15 C14 122.98(15) . .
C36 C31 C32 120.01(15) . .
C36 C31 N3 116.22(15) . .
C32 C31 N3 123.75(15) . .
C33 C32 C31 119.55(16) . .
C32 C33 C34 120.45(16) . .
C35 C34 C33 120.14(16) . .
C34 C35 C36 119.99(16) . .
C31 C36 C35 119.86(16) . .
C11 N1 C15 117.79(14) . .
C11 N1 Co1 118.41(10) . .
C15 N1 Co1 123.78(11) . .
N3 N2 C6 115.54(13) . .
N2 N3 C31 113.38(13) . .
C1 O1 Co1 114.20(9) . .
C3 O2 Co1 114.75(9) . .
O2 Co1 O2 180.0 . 2_666
O2 Co1 O1 77.80(4) . .
O2 Co1 O1 102.20(4) 2_666 .
O2 Co1 O1 102.20(4) . 2_666
O2 Co1 O1 77.80(4) 2_666 2_666
O1 Co1 O1 180.00(5) . 2_666
O2 Co1 N1 88.17(4) . .
O2 Co1 N1 91.83(4) 2_666 .
O1 Co1 N1 89.08(4) . .
O1 Co1 N1 90.92(4) 2_666 .
O2 Co1 N1 91.83(4) . 2_666
O2 Co1 N1 88.17(4) 2_666 2_666
O1 Co1 N1 90.92(4) . 2_666
O1 Co1 N1 89.08(4) 2_666 2_666
N1 Co1 N1 180.0 . 2_666

loop_
_geom_bond_atom_site_label_1
_geom_bond_atom_site_label_2
_geom_bond_distance
_geom_bond_site_symmetry_2
C1 O1 1.2783(18) .
C1 C2 1.414(2) .
C1 C3 1.486(2) .
C2 C7 1.379(2) .
C3 O2 1.2708(18) .
C3 C4 1.419(2) .
C4 C5 1.377(2) .
C5 C6 1.398(2) .
C6 C7 1.392(2) .
C6 N2 1.4242(19) .
C11 N1 1.340(2) .
C11 C12 1.384(2) .
C12 C13 1.380(2) .
C13 C14 1.387(2) .
C14 C15 1.383(2) .
C15 N1 1.3400(19) .
C31 C36 1.386(2) .
C31 C32 1.397(2) .
C31 N3 1.431(2) .
C32 C33 1.381(2) .
C33 C34 1.389(3) .
C34 C35 1.375(3) .
C35 C36 1.396(2) .
N1 Co1 2.1568(13) .
N2 N3 1.2580(19) .
O1 Co1 2.0767(10) .
O2 Co1 2.0628(10) .
Co1 O2 2.0629(11) 2_666
Co1 O1 2.0767(10) 2_666
Co1 N1 2.1568(13) 2_666
